data_7703001
loop_
_publ_author_name
'Lugosan, Adriana'
'Cundari, Thomas'
'Fleming, Kristin'
'Dickie, Diane A.'
'Zeller, Matthias'
'Ghannam, Jack'
'Lee, Wei-Tsung'

_publ_section_title
;
 Synthesis, characterization, DFT calculations, and reactivity study of a
 nitrido-bridged dimeric vanadium(iv) complex.
;
_journal_issue 4
_journal_name_full 'Dalton transactions (Cambridge, England : 2003)'
_journal_page_first 1200
_journal_page_last 1206
_journal_paper_doi 10.1039/c9dt04544a
_journal_volume 49
_journal_year 2020
_chemical_formula_sum 'C39 H48 N11 V'
_chemical_formula_weight 721.82
_chemical_name_common AL_II_025
_space_group_crystal_system monoclinic
_space_group_IT_number 14
_space_group_name_Hall '-P 2yn'
_space_group_name_H-M_alt 'P 1 21/n 1'
_atom_sites_solution_hydrogens geom
_audit_update_record
;
2019-03-27 deposited with the CCDC.	2019-12-18 downloaded from the CCDC.
;
_cell_angle_alpha 90
_cell_angle_beta 92.868(2)
_cell_angle_gamma 90
_cell_formula_units_Z 4
_cell_length_a 15.0518(4)
_cell_length_b 14.5044(4)
_cell_length_c 17.2485(4)
_cell_measurement_reflns_used 7141
_cell_measurement_temperature 120.(2)
_cell_measurement_theta_max 25.1887
_cell_measurement_theta_min 2.2460
_cell_volume 3760.93(17)
_computing_cell_refinement 'SAINT V8.38A (Bruker AXS Inc., 2017)'
_computing_data_collection 'Bruker Instrument Service v2012.12.0.3'
_computing_data_reduction 'SAINT V8.38A (Bruker AXS Inc., 2017)'
_computing_structure_refinement 'SHELXL-2016/6 (Sheldrick, 2016)'
_computing_structure_solution 'SHELXT, VERSION 2014/5 (Sheldrick, 2014)'
_diffrn_ambient_temperature 120.(2)
_diffrn_detector_area_resol_mean 8.3333
_diffrn_measured_fraction_theta_full 0.998
_diffrn_measured_fraction_theta_max 0.998
_diffrn_measurement_device_type 'Bruker Kappa APEXII CCD'
_diffrn_measurement_method '\f and \w scans'
_diffrn_radiation_monochromator graphite
_diffrn_radiation_type 'Mo K\a'
_diffrn_radiation_wavelength 0.71073
_diffrn_reflns_av_R_equivalents 0.0520
_diffrn_reflns_av_unetI/netI 0.0634
_diffrn_reflns_limit_h_max 18
_diffrn_reflns_limit_h_min -20
_diffrn_reflns_limit_k_max 12
_diffrn_reflns_limit_k_min -19
_diffrn_reflns_limit_l_max 22
_diffrn_reflns_limit_l_min -22
_diffrn_reflns_number 39499
_diffrn_reflns_theta_full 28.28
_diffrn_reflns_theta_max 28.28
_diffrn_reflns_theta_min 1.75
_diffrn_source 'fine-focus tube'
_exptl_absorpt_coefficient_mu 0.308
_exptl_absorpt_correction_T_max 0.98
_exptl_absorpt_correction_T_min 0.87
_exptl_absorpt_correction_type multi-scan
_exptl_absorpt_process_details
;
SADABS V2016/2 - Bruker AXS area detector scaling and absorption correction
;
_exptl_crystal_colour orange
_exptl_crystal_density_diffrn 1.275
_exptl_crystal_density_method 'not measured'
_exptl_crystal_description plate
_exptl_crystal_F_000 1528
_exptl_crystal_size_max 0.290
_exptl_crystal_size_mid 0.243
_exptl_crystal_size_min 0.072
_refine_diff_density_max 0.397
_refine_diff_density_min -0.433
_refine_ls_extinction_method none
_refine_ls_goodness_of_fit_ref 1.017
_refine_ls_hydrogen_treatment constr
_refine_ls_matrix_type full
_refine_ls_number_parameters 471
_refine_ls_number_reflns 9303
_refine_ls_number_restraints 0
_refine_ls_restrained_S_all 1.017
_refine_ls_R_factor_all 0.0794
_refine_ls_R_factor_gt 0.0462
_refine_ls_shift/su_max 0.001
_refine_ls_shift/su_mean 0.000
_refine_ls_structure_factor_coef Fsqd
_refine_ls_weighting_details 'w=1/[\s^2^(Fo^2^)+(0.0432P)^2^+1.8145P] where P=(Fo^2^+2Fc^2^)/3'
_refine_ls_weighting_scheme calc
_refine_ls_wR_factor_gt 0.0982
_refine_ls_wR_factor_ref 0.1119
_reflns_number_gt 6471
_reflns_number_total 9303
_reflns_threshold_expression 'I > 2\s(I)'
_cod_data_source_file c9dt04544a2.cif
_cod_data_source_block LUC_AL_II_025
_cod_depositor_comments
;
The following automatic conversions were performed:

data item '_exptl_absorpt_correction_type' value 'Multi-Scan' was
changed to 'multi-scan' in accordance with the
/home/data/users/saulius/crontab/automatic-downloads/rss-feeds/RSC/lib/dictionaries/cif_core.dic
dictionary named 'cif_core.dic' version 2.4.2 last updated on
2011-04-26.

Automatic conversion script
Id: cif_fix_values 7556 2019-12-06 15:28:31Z antanas 

 Adding full bibliography for 7702999--7703002.cif.
;
_cod_original_sg_symbol_H-M 'P 21/n'
_cod_database_code 7703001

loop_
_space_group_symop_operation_xyz
'x, y, z'
'-x+1/2, y+1/2, -z+1/2'
'-x, -y, -z'
'x-1/2, -y-1/2, z-1/2'

loop_
_atom_site_type_symbol
_atom_site_label
_atom_site_fract_x
_atom_site_fract_y
_atom_site_fract_z
_atom_site_U_iso_or_equiv
_atom_site_adp_type
_atom_site_calc_flag
_atom_site_refinement_flags_adp
_atom_site_refinement_flags_posn
_atom_site_occupancy
V V1 0.40388(2) 0.52953(2) 0.26965(2) 0.01217(9) Uani d . . 1
N N1 0.44689(11) 0.39143(11) 0.25913(9) 0.0140(3) Uani d . . 1
N N2 0.43110(11) 0.32148(11) 0.31040(9) 0.0143(3) Uani d . . 1
N N3 0.38017(10) 0.50622(11) 0.37561(9) 0.0131(3) Uani d . . 1
N N4 0.31884(11) 0.70345(10) 0.34562(9) 0.0141(3) Uani d . . 1
N N5 0.35372(10) 0.66543(11) 0.28071(8) 0.0135(3) Uani d . . 1
N N6 0.30655(11) 0.49689(11) 0.19382(9) 0.0180(4) Uani d . . 1
N N7 0.23856(12) 0.53340(12) 0.16861(9) 0.0187(4) Uani d . . 1
N N8 0.17327(13) 0.56300(14) 0.14256(11) 0.0327(5) Uani d . . 1
N N9 0.51957(11) 0.57858(11) 0.24722(9) 0.0176(4) Uani d . . 1
N N10 0.59602(13) 0.55377(12) 0.24496(10) 0.0216(4) Uani d . . 1
N N11 0.67028(14) 0.53608(15) 0.24288(13) 0.0391(5) Uani d . . 1
C C1 0.46153(13) 0.34940(14) 0.19117(11) 0.0159(4) Uani d . . 1
C C2 0.48417(14) 0.40133(14) 0.11937(11) 0.0191(4) Uani d . . 1
H H2 0.482807 0.468867 0.130905 0.023 Uiso calc U R 1
C C3 0.57797(15) 0.37550(17) 0.09667(13) 0.0306(5) Uani d . . 1
H H3A 0.620794 0.39053 0.13947 0.046 Uiso calc U R 1
H H3B 0.592746 0.410166 0.050279 0.046 Uiso calc U R 1
H H3C 0.580419 0.309277 0.085731 0.046 Uiso calc U R 1
C C4 0.41643(16) 0.38102(16) 0.05222(12) 0.0282(5) Uani d . . 1
H H4A 0.412582 0.314278 0.043847 0.042 Uiso calc U R 1
H H4B 0.43542 0.411007 0.004896 0.042 Uiso calc U R 1
H H4C 0.35799 0.404781 0.064971 0.042 Uiso calc U R 1
C C5 0.45432(14) 0.25411(14) 0.19919(11) 0.0199(4) Uani d . . 1
H H5 0.461782 0.20894 0.160169 0.024 Uiso calc U R 1
C C6 0.43439(14) 0.23880(14) 0.27442(11) 0.0192(4) Uani d . . 1
H H6 0.424563 0.180413 0.297442 0.023 Uiso calc U R 1
C C7 0.42006(12) 0.33819(13) 0.39060(10) 0.0131(4) Uani d . . 1
C C8 0.43015(13) 0.26627(13) 0.44357(11) 0.0152(4) Uani d . . 1
H H8 0.446838 0.207368 0.425097 0.018 Uiso calc U R 1
C C9 0.41690(13) 0.27653(13) 0.52275(11) 0.0154(4) Uani d . . 1
C C10 0.42144(14) 0.19124(13) 0.57650(11) 0.0180(4) Uani d . . 1
C C11 0.49792(19) 0.12741(18) 0.55639(16) 0.0445(7) Uani d . . 1
H H11A 0.486401 0.102242 0.504125 0.067 Uiso calc U R 1
H H11B 0.502605 0.076774 0.593997 0.067 Uiso calc U R 1
H H11C 0.55372 0.162329 0.55818 0.067 Uiso calc U R 1
C C12 0.33451(18) 0.13777(18) 0.56608(15) 0.0432(7) Uani d . . 1
H H12A 0.284885 0.177437 0.579565 0.065 Uiso calc U R 1
H H12B 0.336797 0.083577 0.600047 0.065 Uiso calc U R 1
H H12C 0.325939 0.117918 0.51191 0.065 Uiso calc U R 1
C C13 0.43585(19) 0.21783(16) 0.66092(13) 0.0384(6) Uani d . . 1
H H13A 0.489287 0.256198 0.667464 0.058 Uiso calc U R 1
H H13B 0.443385 0.162021 0.692591 0.058 Uiso calc U R 1
H H13C 0.38421 0.25251 0.67743 0.058 Uiso calc U R 1
C C14 0.39552(13) 0.36409(13) 0.54951(11) 0.0159(4) Uani d . . 1
H H14 0.387501 0.373815 0.603177 0.019 Uiso calc U R 1
C C15 0.38595(13) 0.43720(13) 0.49755(10) 0.0141(4) Uani d . . 1
C C16 0.39709(12) 0.42478(13) 0.41773(10) 0.0131(4) Uani d . . 1
C C17 0.35604(12) 0.57086(13) 0.43108(10) 0.0135(4) Uani d . . 1
C C18 0.36063(13) 0.53329(13) 0.50638(10) 0.0148(4) Uani d . . 1
C C19 0.34084(13) 0.58585(13) 0.57091(11) 0.0163(4) Uani d . . 1
H H19 0.345029 0.559391 0.621344 0.02 Uiso calc U R 1
C C20 0.31490(13) 0.67736(14) 0.56098(11) 0.0156(4) Uani d . . 1
C C21 0.28902(13) 0.73876(14) 0.62879(11) 0.0180(4) Uani d . . 1
C C22 0.31728(16) 0.69654(17) 0.70746(12) 0.0303(5) Uani d . . 1
H H22A 0.284616 0.63895 0.714569 0.045 Uiso calc U R 1
H H22B 0.304036 0.739844 0.748936 0.045 Uiso calc U R 1
H H22C 0.38128 0.683762 0.709274 0.045 Uiso calc U R 1
C C23 0.18849(15) 0.75031(18) 0.62487(13) 0.0318(6) Uani d . . 1
H H23A 0.169426 0.779237 0.575454 0.048 Uiso calc U R 1
H H23B 0.171074 0.789382 0.667903 0.048 Uiso calc U R 1
H H23C 0.160182 0.689746 0.628719 0.048 Uiso calc U R 1
C C24 0.33377(17) 0.83359(16) 0.62486(14) 0.0345(6) Uani d . . 1
H H24A 0.398518 0.825802 0.626678 0.052 Uiso calc U R 1
H H24B 0.317022 0.871147 0.669047 0.052 Uiso calc U R 1
H H24C 0.314359 0.864373 0.576353 0.052 Uiso calc U R 1
C C25 0.30837(13) 0.71294(13) 0.48543(11) 0.0156(4) Uani d . . 1
H H25 0.289489 0.774997 0.478319 0.019 Uiso calc U R 1
C C26 0.32814(13) 0.66190(13) 0.42046(10) 0.0141(4) Uani d . . 1
C C27 0.28334(14) 0.78693(14) 0.32771(11) 0.0183(4) Uani d . . 1
H H27 0.255063 0.826857 0.362516 0.022 Uiso calc U R 1
C C28 0.29509(13) 0.80395(14) 0.25109(11) 0.0175(4) Uani d . . 1
H H28 0.276763 0.857183 0.22246 0.021 Uiso calc U R 1
C C29 0.33953(12) 0.72715(13) 0.22336(10) 0.0138(4) Uani d . . 1
C C30 0.37222(13) 0.71366(13) 0.14316(10) 0.0153(4) Uani d . . 1
H H30 0.377975 0.645972 0.133585 0.018 Uiso calc U R 1
C C31 0.46371(13) 0.75810(15) 0.13616(12) 0.0218(5) Uani d . . 1
H H31A 0.458737 0.824971 0.142779 0.033 Uiso calc U R 1
H H31B 0.485694 0.74466 0.084834 0.033 Uiso calc U R 1
H H31C 0.505271 0.733105 0.176368 0.033 Uiso calc U R 1
C C32 0.30625(15) 0.75328(16) 0.08202(12) 0.0261(5) Uani d . . 1
H H32A 0.247738 0.725054 0.087494 0.039 Uiso calc U R 1
H H32B 0.326833 0.740132 0.030158 0.039 Uiso calc U R 1
H H32C 0.301754 0.820125 0.08911 0.039 Uiso calc U R 1
C C33 -0.15432(17) 0.58360(18) 0.39960(16) 0.0402(6) Uani d . . 1
H H33A -0.168098 0.647048 0.383587 0.06 Uiso calc U R 1
H H33B -0.165234 0.576192 0.454788 0.06 Uiso calc U R 1
H H33C -0.192226 0.540809 0.368936 0.06 Uiso calc U R 1
C C34 -0.05839(15) 0.56332(15) 0.38655(13) 0.0256(5) Uani d . . 1
C C35 -0.03308(16) 0.52443(15) 0.31699(13) 0.0277(5) Uani d . . 1
H H35 -0.077372 0.508901 0.27801 0.033 Uiso calc U R 1
C C36 0.05549(17) 0.50813(15) 0.30393(14) 0.0328(6) Uani d . . 1
H H36 0.07129 0.481701 0.25614 0.039 Uiso calc U R 1
C C37 0.12104(17) 0.52990(15) 0.35961(15) 0.0346(6) Uani d . . 1
H H37 0.181817 0.518956 0.350309 0.042 Uiso calc U R 1
C C38 0.09740(17) 0.56769(16) 0.42888(14) 0.0335(6) Uani d . . 1
H H38 0.142098 0.582496 0.467727 0.04 Uiso calc U R 1
C C39 0.00887(16) 0.58423(15) 0.44221(13) 0.0281(5) Uani d . . 1
H H39 -0.006325 0.610364 0.490285 0.034 Uiso calc U R 1

loop_
_atom_site_aniso_label
_atom_site_aniso_U_11
_atom_site_aniso_U_22
_atom_site_aniso_U_33
_atom_site_aniso_U_12
_atom_site_aniso_U_13
_atom_site_aniso_U_23
V1 0.01332(17) 0.01104(16) 0.01225(15) 0.00014(14) 0.00165(12) -0.00086(13)
N1 0.0174(9) 0.0115(8) 0.0133(8) 0.0009(7) 0.0009(6) 0.0007(6)
N2 0.0185(9) 0.0106(8) 0.0139(8) 0.0008(7) 0.0006(6) -0.0010(6)
N3 0.0147(9) 0.0101(8) 0.0144(8) 0.0016(7) 0.0017(6) -0.0015(6)
N4 0.0177(9) 0.0113(8) 0.0135(8) 0.0026(7) 0.0041(6) -0.0013(6)
N5 0.0136(8) 0.0140(8) 0.0131(8) 0.0000(7) 0.0016(6) -0.0020(6)
N6 0.0187(9) 0.0140(8) 0.0211(9) -0.0003(7) -0.0025(7) -0.0011(7)
N7 0.0213(10) 0.0173(9) 0.0177(8) -0.0014(8) 0.0014(7) -0.0015(7)
N8 0.0248(11) 0.0397(12) 0.0332(11) 0.0080(10) -0.0043(9) 0.0029(9)
N9 0.0158(9) 0.0145(9) 0.0227(9) 0.0011(7) 0.0023(7) -0.0023(7)
N10 0.0231(10) 0.0192(9) 0.0224(9) -0.0012(8) 0.0023(7) 0.0042(7)
N11 0.0220(11) 0.0424(13) 0.0534(14) 0.0058(10) 0.0083(9) 0.0157(11)
C1 0.0151(10) 0.0171(10) 0.0157(9) 0.0030(8) 0.0014(7) -0.0037(8)
C2 0.0257(12) 0.0160(10) 0.0160(10) 0.0014(9) 0.0039(8) -0.0028(8)
C3 0.0307(14) 0.0361(14) 0.0261(12) 0.0062(11) 0.0112(10) 0.0011(10)
C4 0.0374(14) 0.0299(13) 0.0169(10) -0.0026(11) -0.0014(9) 0.0008(9)
C5 0.0274(12) 0.0143(10) 0.0178(10) 0.0022(9) -0.0001(8) -0.0056(8)
C6 0.0251(12) 0.0118(10) 0.0207(10) 0.0015(9) 0.0001(8) -0.0020(8)
C7 0.0117(10) 0.0143(10) 0.0132(9) -0.0011(8) 0.0013(7) -0.0007(7)
C8 0.0144(10) 0.0122(10) 0.0188(10) 0.0011(8) -0.0001(8) -0.0023(8)
C9 0.0132(10) 0.0144(10) 0.0183(10) -0.0015(8) -0.0011(7) 0.0030(8)
C10 0.0227(11) 0.0147(10) 0.0163(10) -0.0017(9) -0.0025(8) 0.0014(8)
C11 0.0557(19) 0.0316(15) 0.0474(16) 0.0178(13) 0.0132(13) 0.0183(12)
C12 0.0433(16) 0.0401(16) 0.0443(15) -0.0206(13) -0.0154(12) 0.0237(12)
C13 0.0692(19) 0.0209(12) 0.0238(12) -0.0040(12) -0.0104(12) 0.0046(9)
C14 0.0167(10) 0.0172(10) 0.0137(9) -0.0021(8) 0.0010(7) -0.0009(8)
C15 0.0131(10) 0.0137(10) 0.0156(9) 0.0000(8) 0.0015(7) -0.0019(7)
C16 0.0115(10) 0.0118(9) 0.0161(9) -0.0004(8) 0.0013(7) 0.0010(7)
C17 0.0114(10) 0.0137(10) 0.0155(9) -0.0003(8) 0.0015(7) -0.0023(7)
C18 0.0154(10) 0.0146(10) 0.0145(9) 0.0001(8) 0.0015(7) 0.0002(8)
C19 0.0179(11) 0.0160(10) 0.0150(9) 0.0002(8) 0.0022(8) 0.0011(8)
C20 0.0128(10) 0.0174(10) 0.0168(9) -0.0002(8) 0.0022(7) -0.0018(8)
C21 0.0189(11) 0.0193(11) 0.0160(10) 0.0042(9) 0.0022(8) -0.0033(8)
C22 0.0383(14) 0.0340(13) 0.0183(11) 0.0129(11) -0.0024(9) -0.0084(9)
C23 0.0234(13) 0.0462(15) 0.0260(12) 0.0118(11) 0.0023(9) -0.0103(11)
C24 0.0443(16) 0.0277(13) 0.0323(13) -0.0026(12) 0.0111(11) -0.0124(10)
C25 0.0155(10) 0.0126(10) 0.0188(10) 0.0018(8) 0.0020(8) -0.0011(8)
C26 0.0136(10) 0.0142(10) 0.0148(9) -0.0003(8) 0.0033(7) 0.0010(7)
C27 0.0210(11) 0.0143(10) 0.0198(10) 0.0040(9) 0.0031(8) -0.0028(8)
C28 0.0204(11) 0.0138(10) 0.0185(10) 0.0039(9) 0.0017(8) 0.0015(8)
C29 0.0119(10) 0.0139(10) 0.0157(9) -0.0017(8) 0.0010(7) -0.0008(7)
C30 0.0171(10) 0.0148(10) 0.0142(9) 0.0009(8) 0.0027(7) -0.0004(7)
C31 0.0187(11) 0.0259(12) 0.0213(10) -0.0039(9) 0.0057(8) 0.0007(9)
C32 0.0230(12) 0.0377(14) 0.0175(10) 0.0054(10) -0.0005(8) 0.0000(9)
C33 0.0335(15) 0.0401(15) 0.0479(16) -0.0053(12) 0.0099(12) 0.0028(12)
C34 0.0293(13) 0.0181(11) 0.0297(12) -0.0048(10) 0.0045(9) 0.0071(9)
C35 0.0336(14) 0.0184(11) 0.0307(12) -0.0041(10) -0.0026(10) 0.0027(9)
C36 0.0423(16) 0.0188(12) 0.0381(14) -0.0043(11) 0.0095(11) 0.0004(10)
C37 0.0291(14) 0.0189(12) 0.0562(16) -0.0004(11) 0.0052(12) 0.0092(11)
C38 0.0392(15) 0.0227(12) 0.0375(14) -0.0100(11) -0.0100(11) 0.0143(10)
C39 0.0407(15) 0.0204(12) 0.0233(11) -0.0064(11) 0.0021(10) 0.0084(9)

loop_
_atom_type_symbol
_atom_type_description
_atom_type_scat_dispersion_real
_atom_type_scat_dispersion_imag
_atom_type_scat_source
C C 0.0033 0.0016 'International Tables Vol C Tables 4.2.6.8 and 6.1.1.4'
H H 0.0000 0.0000 'International Tables Vol C Tables 4.2.6.8 and 6.1.1.4'
N N 0.0061 0.0033 'International Tables Vol C Tables 4.2.6.8 and 6.1.1.4'
V V 0.3005 0.5294 'International Tables Vol C Tables 4.2.6.8 and 6.1.1.4'

loop_
_geom_angle_atom_site_label_1
_geom_angle_atom_site_label_2
_geom_angle_atom_site_label_3
_geom_angle
N3 V1 N9 117.96(7)
N3 V1 N6 115.09(7)
N9 V1 N6 126.93(7)
N3 V1 N1 89.26(6)
N9 V1 N1 92.79(7)
N6 V1 N1 86.34(7)
N3 V1 N5 89.66(6)
N9 V1 N5 90.24(7)
N6 V1 N5 91.53(7)
N1 V1 N5 176.95(6)
C1 N1 N2 105.45(15)
C1 N1 V1 124.50(13)
N2 N1 V1 125.47(11)
C6 N2 N1 110.36(15)
C6 N2 C7 127.31(16)
N1 N2 C7 122.17(15)
C17 N3 C16 104.86(14)
C17 N3 V1 127.05(13)
C16 N3 V1 127.35(12)
C27 N4 N5 109.60(15)
C27 N4 C26 127.23(16)
N5 N4 C26 122.92(15)
C29 N5 N4 106.20(15)
C29 N5 V1 126.65(12)
N4 N5 V1 126.68(11)
N7 N6 V1 135.90(14)
N8 N7 N6 175.9(2)
N10 N9 V1 139.81(15)
N11 N10 N9 175.6(2)
N1 C1 C5 110.18(17)
N1 C1 C2 122.89(17)
C5 C1 C2 126.92(17)
C1 C2 C3 109.77(17)
C1 C2 C4 110.89(17)
C3 C2 C4 110.30(17)
C1 C2 H2 108.6
C3 C2 H2 108.6
C4 C2 H2 108.6
C2 C3 H3A 109.5
C2 C3 H3B 109.5
H3A C3 H3B 109.5
C2 C3 H3C 109.5
H3A C3 H3C 109.5
H3B C3 H3C 109.5
C2 C4 H4A 109.5
C2 C4 H4B 109.5
H4A C4 H4B 109.5
C2 C4 H4C 109.5
H4A C4 H4C 109.5
H4B C4 H4C 109.5
C6 C5 C1 106.12(17)
C6 C5 H5 126.9
C1 C5 H5 126.9
N2 C6 C5 107.87(17)
N2 C6 H6 126.1
C5 C6 H6 126.1
C16 C7 C8 118.53(17)
C16 C7 N2 121.64(16)
C8 C7 N2 119.81(17)
C7 C8 C9 123.09(18)
C7 C8 H8 118.5
C9 C8 H8 118.5
C14 C9 C8 117.83(17)
C14 C9 C10 122.30(17)
C8 C9 C10 119.79(17)
C13 C10 C12 108.94(19)
C13 C10 C11 107.4(2)
C12 C10 C11 108.5(2)
C13 C10 C9 111.94(17)
C12 C10 C9 108.94(17)
C11 C10 C9 111.06(17)
C10 C11 H11A 109.5
C10 C11 H11B 109.5
H11A C11 H11B 109.5
C10 C11 H11C 109.5
H11A C11 H11C 109.5
H11B C11 H11C 109.5
C10 C12 H12A 109.5
C10 C12 H12B 109.5
H12A C12 H12B 109.5
C10 C12 H12C 109.5
H12A C12 H12C 109.5
H12B C12 H12C 109.5
C10 C13 H13A 109.5
C10 C13 H13B 109.5
H13A C13 H13B 109.5
C10 C13 H13C 109.5
H13A C13 H13C 109.5
H13B C13 H13C 109.5
C15 C14 C9 119.94(17)
C15 C14 H14 120.0
C9 C14 H14 120.0
C14 C15 C16 121.28(17)
C14 C15 C18 133.00(17)
C16 C15 C18 105.65(16)
C7 C16 N3 128.90(17)
C7 C16 C15 119.28(17)
N3 C16 C15 111.80(16)
C26 C17 N3 129.11(17)
C26 C17 C18 119.24(16)
N3 C17 C18 111.64(16)
C19 C18 C17 121.52(18)
C19 C18 C15 132.47(17)
C17 C18 C15 105.99(16)
C20 C19 C18 119.56(17)
C20 C19 H19 120.2
C18 C19 H19 120.2
C19 C20 C25 118.18(17)
C19 C20 C21 122.65(17)
C25 C20 C21 119.10(17)
C23 C21 C22 108.39(17)
C23 C21 C24 109.72(19)
C22 C21 C24 107.15(18)
C23 C21 C20 108.65(17)
C22 C21 C20 111.94(17)
C24 C21 C20 110.94(16)
C21 C22 H22A 109.5
C21 C22 H22B 109.5
H22A C22 H22B 109.5
C21 C22 H22C 109.5
H22A C22 H22C 109.5
H22B C22 H22C 109.5
C21 C23 H23A 109.5
C21 C23 H23B 109.5
H23A C23 H23B 109.5
C21 C23 H23C 109.5
H23A C23 H23C 109.5
H23B C23 H23C 109.5
C21 C24 H24A 109.5
C21 C24 H24B 109.5
H24A C24 H24B 109.5
C21 C24 H24C 109.5
H24A C24 H24C 109.5
H24B C24 H24C 109.5
C26 C25 C20 123.16(18)
C26 C25 H25 118.4
C20 C25 H25 118.4
C25 C26 C17 118.31(17)
C25 C26 N4 119.38(17)
C17 C26 N4 122.31(16)
N4 C27 C28 108.31(17)
N4 C27 H27 125.8
C28 C27 H27 125.8
C27 C28 C29 105.96(17)
C27 C28 H28 127.0
C29 C28 H28 127.0
N5 C29 C28 109.93(16)
N5 C29 C30 122.90(17)
C28 C29 C30 127.11(17)
C29 C30 C32 110.82(16)
C29 C30 C31 110.78(16)
C32 C30 C31 110.13(16)
C29 C30 H30 108.3
C32 C30 H30 108.3
C31 C30 H30 108.3
C30 C31 H31A 109.5
C30 C31 H31B 109.5
H31A C31 H31B 109.5
C30 C31 H31C 109.5
H31A C31 H31C 109.5
H31B C31 H31C 109.5
C30 C32 H32A 109.5
C30 C32 H32B 109.5
H32A C32 H32B 109.5
C30 C32 H32C 109.5
H32A C32 H32C 109.5
H32B C32 H32C 109.5
C34 C33 H33A 109.5
C34 C33 H33B 109.5
H33A C33 H33B 109.5
C34 C33 H33C 109.5
H33A C33 H33C 109.5
H33B C33 H33C 109.5
C39 C34 C35 117.4(2)
C39 C34 C33 121.7(2)
C35 C34 C33 120.9(2)
C36 C35 C34 121.0(2)
C36 C35 H35 119.5
C34 C35 H35 119.5
C37 C36 C35 120.6(2)
C37 C36 H36 119.7
C35 C36 H36 119.7
C38 C37 C36 119.2(2)
C38 C37 H37 120.4
C36 C37 H37 120.4
C37 C38 C39 120.4(2)
C37 C38 H38 119.8
C39 C38 H38 119.8
C38 C39 C34 121.3(2)
C38 C39 H39 119.3
C34 C39 H39 119.3

loop_
_geom_bond_atom_site_label_1
_geom_bond_atom_site_label_2
_geom_bond_distance
V1 N3 1.9097(15)
V1 N9 1.9379(17)
V1 N6 1.9721(17)
V1 N1 2.1156(16)
V1 N5 2.1228(16)
N1 C1 1.349(2)
N1 N2 1.374(2)
N2 C6 1.352(2)
N2 C7 1.422(2)
N3 C17 1.400(2)
N3 C16 1.403(2)
N4 C27 1.353(2)
N4 N5 1.376(2)
N4 C26 1.425(2)
N5 C29 1.343(2)
N6 N7 1.213(2)
N7 N8 1.143(2)
N9 N10 1.208(2)
N10 N11 1.149(2)
C1 C5 1.394(3)
C1 C2 1.503(3)
C2 C3 1.530(3)
C2 C4 1.533(3)
C2 H2 1.0
C3 H3A 0.98
C3 H3B 0.98
C3 H3C 0.98
C4 H4A 0.98
C4 H4B 0.98
C4 H4C 0.98
C5 C6 1.365(3)
C5 H5 0.95
C6 H6 0.95
C7 C16 1.390(3)
C7 C8 1.390(3)
C8 C9 1.398(3)
C8 H8 0.95
C9 C14 1.395(3)
C9 C10 1.545(3)
C10 C13 1.511(3)
C10 C12 1.524(3)
C10 C11 1.531(3)
C11 H11A 0.98
C11 H11B 0.98
C11 H11C 0.98
C12 H12A 0.98
C12 H12B 0.98
C12 H12C 0.98
C13 H13A 0.98
C13 H13B 0.98
C13 H13C 0.98
C14 C15 1.391(3)
C14 H14 0.95
C15 C16 1.407(2)
C15 C18 1.455(3)
C17 C26 1.395(3)
C17 C18 1.407(3)
C18 C19 1.394(3)
C19 C20 1.392(3)
C19 H19 0.95
C20 C25 1.400(3)
C20 C21 1.536(3)
C21 C23 1.521(3)
C21 C22 1.529(3)
C21 C24 1.535(3)
C22 H22A 0.98
C22 H22B 0.98
C22 H22C 0.98
C23 H23A 0.98
C23 H23B 0.98
C23 H23C 0.98
C24 H24A 0.98
C24 H24B 0.98
C24 H24C 0.98
C25 C26 1.388(3)
C25 H25 0.95
C27 C28 1.365(3)
C27 H27 0.95
C28 C29 1.396(3)
C28 H28 0.95
C29 C30 1.504(2)
C30 C32 1.524(3)
C30 C31 1.531(3)
C30 H30 1.0
C31 H31A 0.98
C31 H31B 0.98
C31 H31C 0.98
C32 H32A 0.98
C32 H32B 0.98
C32 H32C 0.98
C33 C34 1.501(3)
C33 H33A 0.98
C33 H33B 0.98
C33 H33C 0.98
C34 C39 1.393(3)
C34 C35 1.396(3)
C35 C36 1.383(3)
C35 H35 0.95
C36 C37 1.379(3)
C36 H36 0.95
C37 C38 1.377(3)
C37 H37 0.95
C38 C39 1.384(3)
C38 H38 0.95
C39 H39 0.95

loop_
_geom_torsion_atom_site_label_1
_geom_torsion_atom_site_label_2
_geom_torsion_atom_site_label_3
_geom_torsion_atom_site_label_4
_geom_torsion
C1 N1 N2 C6 -1.1(2)
V1 N1 N2 C6 155.62(14)
C1 N1 N2 C7 174.62(17)
V1 N1 N2 C7 -28.7(2)
C27 N4 N5 C29 0.4(2)
C26 N4 N5 C29 -174.21(17)
C27 N4 N5 V1 -172.07(13)
C26 N4 N5 V1 13.3(2)
N2 N1 C1 C5 0.5(2)
V1 N1 C1 C5 -156.48(14)
N2 N1 C1 C2 -178.23(17)
V1 N1 C1 C2 24.8(3)
N1 C1 C2 C3 115.7(2)
C5 C1 C2 C3 -62.9(3)
N1 C1 C2 C4 -122.2(2)
C5 C1 C2 C4 59.3(3)
N1 C1 C5 C6 0.2(2)
C2 C1 C5 C6 178.9(2)
N1 N2 C6 C5 1.2(2)
C7 N2 C6 C5 -174.18(18)
C1 C5 C6 N2 -0.9(2)
C6 N2 C7 C16 -164.73(19)
N1 N2 C7 C16 20.3(3)
C6 N2 C7 C8 13.7(3)
N1 N2 C7 C8 -161.26(17)
C16 C7 C8 C9 1.1(3)
N2 C7 C8 C9 -177.39(17)
C7 C8 C9 C14 -2.2(3)
C7 C8 C9 C10 174.66(18)
C14 C9 C10 C13 -22.1(3)
C8 C9 C10 C13 161.2(2)
C14 C9 C10 C12 98.5(2)
C8 C9 C10 C12 -78.3(2)
C14 C9 C10 C11 -142.1(2)
C8 C9 C10 C11 41.1(3)
C8 C9 C14 C15 1.5(3)
C10 C9 C14 C15 -175.27(18)
C9 C14 C15 C16 0.3(3)
C9 C14 C15 C18 176.7(2)
C8 C7 C16 N3 -177.44(18)
N2 C7 C16 N3 1.0(3)
C8 C7 C16 C15 0.8(3)
N2 C7 C16 C15 179.22(17)
C17 N3 C16 C7 177.20(19)
V1 N3 C16 C7 -12.2(3)
C17 N3 C16 C15 -1.1(2)
V1 N3 C16 C15 169.48(13)
C14 C15 C16 C7 -1.5(3)
C18 C15 C16 C7 -178.79(17)
C14 C15 C16 N3 177.08(17)
C18 C15 C16 N3 -0.3(2)
C16 N3 C17 C26 -176.51(19)
V1 N3 C17 C26 12.8(3)
C16 N3 C17 C18 2.2(2)
V1 N3 C17 C18 -168.47(13)
C26 C17 C18 C19 -2.2(3)
N3 C17 C18 C19 178.94(17)
C26 C17 C18 C15 176.47(17)
N3 C17 C18 C15 -2.4(2)
C14 C15 C18 C19 3.1(4)
C16 C15 C18 C19 -180.0(2)
C14 C15 C18 C17 -175.3(2)
C16 C15 C18 C17 1.6(2)
C17 C18 C19 C20 0.8(3)
C15 C18 C19 C20 -177.5(2)
C18 C19 C20 C25 1.0(3)
C18 C19 C20 C21 177.91(18)
C19 C20 C21 C23 -105.3(2)
C25 C20 C21 C23 71.6(2)
C19 C20 C21 C22 14.4(3)
C25 C20 C21 C22 -168.70(18)
C19 C20 C21 C24 134.0(2)
C25 C20 C21 C24 -49.1(3)
C19 C20 C25 C26 -1.3(3)
C21 C20 C25 C26 -178.35(18)
C20 C25 C26 C17 -0.1(3)
C20 C25 C26 N4 179.43(17)
N3 C17 C26 C25 -179.51(19)
C18 C17 C26 C25 1.9(3)
N3 C17 C26 N4 0.9(3)
C18 C17 C26 N4 -177.70(17)
C27 N4 C26 C25 -7.4(3)
N5 N4 C26 C25 166.27(17)
C27 N4 C26 C17 172.14(19)
N5 N4 C26 C17 -14.2(3)
N5 N4 C27 C28 -0.2(2)
C26 N4 C27 C28 174.19(18)
N4 C27 C28 C29 -0.2(2)
N4 N5 C29 C28 -0.5(2)
V1 N5 C29 C28 171.98(13)
N4 N5 C29 C30 176.78(17)
V1 N5 C29 C30 -10.7(3)
C27 C28 C29 N5 0.4(2)
C27 C28 C29 C30 -176.75(19)
N5 C29 C30 C32 144.85(19)
C28 C29 C30 C32 -38.3(3)
N5 C29 C30 C31 -92.6(2)
C28 C29 C30 C31 84.3(2)
C39 C34 C35 C36 -0.5(3)
C33 C34 C35 C36 178.1(2)
C34 C35 C36 C37 0.1(3)
C35 C36 C37 C38 0.4(3)
C36 C37 C38 C39 -0.5(3)
C37 C38 C39 C34 0.0(3)
C35 C34 C39 C38 0.4(3)
C33 C34 C39 C38 -178.2(2)
